data_7048638
loop_
_publ_author_name
'Lee, Li-Wei'
'Kao, Ya-Chuan'
'Chung, Mei-Ying'
'Chang, Bor-Chen'
'Lee, Gene-Hsiang'
'Peng, Shie-Ming'
'Wang, Chih-Min'
'Liu, Yen-Hsiang'
'Lee, Sheng-Long'
'Lu, Kuang-Lieh'

_publ_section_title
;
 Rare metal-ion metathesis of a tetrahedral Zn(ii) core of a
 noncentrosymmetric (3,4)-connected 3D MOF.
;
_journal_issue 6
_journal_name_full 'Dalton transactions (Cambridge, England : 2003)'
_journal_page_first 1950
_journal_page_last 1954
_journal_paper_doi 10.1039/c8dt04472d
_journal_volume 48
_journal_year 2019
_chemical_formula_sum 'C37 H34 N10 O14 Zn2'
_chemical_formula_weight 973.48
_space_group_crystal_system orthorhombic
_space_group_IT_number 36
_space_group_name_Hall 'C 2c -2'
_space_group_name_H-M_alt 'C m c 21'
_symmetry_space_group_name_Hall 'C 2c -2'
_symmetry_space_group_name_H-M 'C m c 21'
_atom_sites_solution_hydrogens mixed
_audit_creation_method SHELXL-2014/7
_audit_update_record
;
2018-10-28 deposited with the CCDC.
2018-12-26 downloaded from the CCDC.
;
_cell_angle_alpha 90
_cell_angle_beta 90
_cell_angle_gamma 90
_cell_formula_units_Z 4
_cell_length_a 35.7794(16)
_cell_length_b 12.6929(5)
_cell_length_c 12.7024(5)
_cell_measurement_reflns_used 3412
_cell_measurement_temperature 150(2)
_cell_measurement_theta_max 20.56
_cell_measurement_theta_min 2.28
_cell_volume 5768.7(4)
_computing_cell_refinement 'Bruker SMART'
_computing_data_collection 'Bruker SMART'
_computing_data_reduction 'Bruker SAINT'
_computing_molecular_graphics 'Bruker SHELXTL'
_computing_publication_material 'Bruker SHELXTL'
_computing_structure_refinement 'SHELXL-2014/7 (Sheldrick, 2014)'
_computing_structure_solution 'Bruker SHELXTL'
_diffrn_ambient_temperature 150(2)
_diffrn_measured_fraction_theta_full 0.999
_diffrn_measured_fraction_theta_max 0.999
_diffrn_measurement_device_type 'CCD area detector'
_diffrn_measurement_method 'phi and omega scans'
_diffrn_radiation_type MoK\a
_diffrn_radiation_wavelength 0.71073
_diffrn_reflns_av_R_equivalents 0.0637
_diffrn_reflns_av_unetI/netI 0.0652
_diffrn_reflns_Laue_measured_fraction_full 0.999
_diffrn_reflns_Laue_measured_fraction_max 0.999
_diffrn_reflns_limit_h_max 46
_diffrn_reflns_limit_h_min -46
_diffrn_reflns_limit_k_max 16
_diffrn_reflns_limit_k_min -16
_diffrn_reflns_limit_l_max 16
_diffrn_reflns_limit_l_min -16
_diffrn_reflns_number 21837
_diffrn_reflns_point_group_measured_fraction_full 0.999
_diffrn_reflns_point_group_measured_fraction_max 0.998
_diffrn_reflns_theta_full 25.242
_diffrn_reflns_theta_max 27.499
_diffrn_reflns_theta_min 2.277
_exptl_absorpt_coefficient_mu 0.889
_exptl_absorpt_correction_T_max 0.754
_exptl_absorpt_correction_T_min 0.6422
_exptl_absorpt_correction_type multi-scan
_exptl_absorpt_process_details sadabs
_exptl_crystal_colour colorless
_exptl_crystal_density_diffrn 1.121
_exptl_crystal_density_meas ?
_exptl_crystal_description needle
_exptl_crystal_F_000 1992
_exptl_crystal_size_max 0.400
_exptl_crystal_size_mid 0.160
_exptl_crystal_size_min 0.160
_refine_diff_density_max 1.093
_refine_diff_density_min -1.111
_refine_diff_density_rms 0.129
_refine_ls_abs_structure_details
; 
 Flack x determined using 2226 quotients [(I+)-(I-)]/[(I+)+(I-)] 
 (Parsons, Flack and Wagner, Acta Cryst. B69 (2013) 249-259). 
;
_refine_ls_abs_structure_Flack 0.022(9)
_refine_ls_extinction_method none
_refine_ls_goodness_of_fit_ref 1.105
_refine_ls_hydrogen_treatment constr
_refine_ls_matrix_type full
_refine_ls_number_parameters 292
_refine_ls_number_reflns 6722
_refine_ls_number_restraints 40
_refine_ls_restrained_S_all 1.108
_refine_ls_R_factor_all 0.0791
_refine_ls_R_factor_gt 0.0674
_refine_ls_shift/su_max 0.001
_refine_ls_shift/su_mean 0.000
_refine_ls_structure_factor_coef Fsqd
_refine_ls_weighting_details 'w=1/[\s^2^(Fo^2^)+(0.1131P)^2^+3.8364P] where P=(Fo^2^+2Fc^2^)/3'
_refine_ls_weighting_scheme calc
_refine_ls_wR_factor_gt 0.1801
_refine_ls_wR_factor_ref 0.1886
_reflns_Friedel_coverage 0.908
_reflns_Friedel_fraction_full 1.000
_reflns_Friedel_fraction_max 0.997
_reflns_number_gt 5742
_reflns_number_total 6722
_reflns_threshold_expression 'I > 2\s(I)'
_cod_data_source_file c8dt04472d2.cif
_cod_data_source_block 1-Zn
_cod_depositor_comments
;
The following automatic conversions were performed:

'_exptl_crystal_density_meas' value 'not_measured' was changed to '?'
- the value is perceived as not measured.

Automatic conversion script
Id: cif_fix_values 4973 2017-02-22 13:04:09Z antanas 

 Adding full bibliography for 7048638.cif.
;
_cod_database_code 7048638
_shelx_shelxl_version_number 2014/7
_shelx_space_group_comment
; 
The symmetry employed for this shelxl refinement is uniquely defined 
by the following loop, which should always be used as a source of 
symmetry information in preference to the above space-group names. 
They are only intended as comments. 
;
_shelx_estimated_absorpt_t_min 0.718
_shelx_estimated_absorpt_t_max 0.871

loop_
_space_group_symop_operation_xyz
'x, y, z'
'-x, -y, z+1/2'
'x, -y, z+1/2'
'-x, y, z'
'x+1/2, y+1/2, z'
'-x+1/2, -y+1/2, z+1/2'
'x+1/2, -y+1/2, z+1/2'
'-x+1/2, y+1/2, z'

loop_
_atom_site_label
_atom_site_type_symbol
_atom_site_fract_x
_atom_site_fract_y
_atom_site_fract_z
_atom_site_U_iso_or_equiv
_atom_site_adp_type
_atom_site_occupancy
_atom_site_site_symmetry_order
_atom_site_calc_flag
_atom_site_refinement_flags_posn
_atom_site_refinement_flags_adp
_atom_site_refinement_flags_occupancy
_atom_site_disorder_assembly
_atom_site_disorder_group
Zn1 Zn 0.69977(2) 0.44762(5) 0.00184(9) 0.0195(2) Uani 1 1 d . . . . .
O1 O 0.77520(15) 0.0835(4) 0.0273(3) 0.0271(11) Uani 1 1 d . . . . .
O2 O 0.81522(14) 0.0940(4) 0.1614(4) 0.0259(10) Uani 1 1 d . . . . .
O3 O 0.77643(14) 0.1010(4) 0.3703(4) 0.0235(10) Uani 1 1 d . . . . .
O4 O 0.81554(16) 0.2361(4) 0.3841(4) 0.0338(12) Uani 1 1 d . . . . .
N1 N 0.64533(16) 0.4693(5) -0.0216(4) 0.0244(13) Uani 1 1 d . . . . .
N2 N 0.51929(18) 0.5275(8) -0.1893(5) 0.046(2) Uani 1 1 d . . . . .
N3 N 0.5000 0.5004(10) -0.0258(6) 0.034(2) Uani 1 2 d S T P . .
N4 N 0.5000 0.5047(11) 0.0840(9) 0.063(4) Uani 1 2 d DS T P . .
H4A H 0.5188 0.5463 0.0791 0.076 Uiso 1 1 d D U . . .
N5 N 0.72274(18) 0.3561(5) 0.1154(5) 0.0235(12) Uani 1 1 d . . . . .
C1 C 0.6190(9) 0.4298(17) 0.044(3) 0.040(5) Uani 0.66(3) 1 d . U P A 1
H1 H 0.6269 0.3911 0.1045 0.048 Uiso 0.66(3) 1 calc R U P A 1
C2 C 0.5795(5) 0.4443(18) 0.027(2) 0.043(5) Uani 0.66(3) 1 d . U P A 1
H2 H 0.5613 0.4166 0.0738 0.051 Uiso 0.66(3) 1 calc R U P A 1
C1' C 0.6203(19) 0.462(4) 0.051(6) 0.040(5) Uani 0.34(3) 1 d . . P A 2
H1' H 0.6290 0.4518 0.1211 0.048 Uiso 0.34(3) 1 calc R U P A 2
C2' C 0.5850(9) 0.467(4) 0.039(6) 0.043(5) Uani 0.34(3) 1 d . . P A 2
H2' H 0.5688 0.4484 0.0950 0.051 Uiso 0.34(3) 1 calc DR U P A 2
C3 C 0.5696(2) 0.5003(7) -0.0615(6) 0.0299(16) Uani 1 1 d . . . . .
C4 C 0.5971(5) 0.5456(18) -0.1279(15) 0.039(4) Uani 0.66(3) 1 d . . P A 1
H4 H 0.5900 0.5867 -0.1871 0.046 Uiso 0.66(3) 1 calc R U P A 1
C5 C 0.6344(5) 0.5289(19) -0.1048(16) 0.042(5) Uani 0.66(3) 1 d . . P A 1
H5 H 0.6530 0.5601 -0.1484 0.050 Uiso 0.66(3) 1 calc R U P A 1
C4' C 0.5942(11) 0.498(3) -0.141(3) 0.039(4) Uani 0.34(3) 1 d . . P A 2
H4' H 0.5859 0.5079 -0.2114 0.046 Uiso 0.34(3) 1 calc R U P A 2
C5' C 0.6318(11) 0.480(4) -0.120(4) 0.042(5) Uani 0.34(3) 1 d . . P A 2
H5' H 0.6487 0.4761 -0.1776 0.050 Uiso 0.34(3) 1 calc R U P A 2
C6 C 0.5304(2) 0.5115(7) -0.0912(6) 0.0306(16) Uani 1 1 d . . . . .
C7 C 0.7430(2) 0.2715(5) 0.0872(5) 0.0224(14) Uani 1 1 d . . . . .
H7 H 0.7416 0.2489 0.0160 0.027 Uiso 1 1 calc R U . . .
C8 C 0.7655(2) 0.2155(5) 0.1543(5) 0.0220(13) Uani 1 1 d . . . . .
C9 C 0.7678(2) 0.2465(5) 0.2593(5) 0.0207(13) Uani 1 1 d . . . . .
C10 C 0.7462(2) 0.3337(6) 0.2912(5) 0.0271(15) Uani 1 1 d . . . . .
H10 H 0.7466 0.3564 0.3625 0.033 Uiso 1 1 calc R U . . .
C11 C 0.7244(2) 0.3862(6) 0.2177(5) 0.0278(16) Uani 1 1 d . . . . .
H11 H 0.7100 0.4452 0.2398 0.033 Uiso 1 1 calc R U . . .
C12 C 0.7880(2) 0.1247(5) 0.1130(5) 0.0225(14) Uani 1 1 d . . . . .
C13 C 0.7897(2) 0.1898(6) 0.3428(5) 0.0232(14) Uani 1 1 d . . . . .
O5 O 0.6432(4) 0.2742(11) 0.2420(11) 0.050(2) Uiso 0.5 1 d D . P B 1
N6 N 0.6666(5) 0.1132(14) 0.2092(13) 0.062(5) Uiso 0.5 1 d D . P B 1
C14 C 0.6594(7) 0.1921(15) 0.2759(15) 0.063(6) Uiso 0.5 1 d D . P B 1
C15 C 0.6680(6) 0.1751(17) 0.3898(14) 0.054(5) Uiso 0.5 1 d D . P B 1
H15A H 0.6805 0.1070 0.3987 0.081 Uiso 0.5 1 calc R U P B 1
H15B H 0.6844 0.2315 0.4149 0.081 Uiso 0.5 1 calc R U P B 1
H15C H 0.6447 0.1756 0.4304 0.081 Uiso 0.5 1 calc R U P B 1
C16 C 0.6547(6) 0.1338(17) 0.1019(14) 0.054(5) Uiso 0.5 1 d D . P B 1
H16A H 0.6607 0.0731 0.0575 0.081 Uiso 0.5 1 calc R U P B 1
H16B H 0.6276 0.1459 0.1007 0.081 Uiso 0.5 1 calc R U P B 1
H16C H 0.6676 0.1964 0.0752 0.081 Uiso 0.5 1 calc R U P B 1
C17 C 0.6863(8) 0.020(2) 0.248(3) 0.092(9) Uiso 0.5 1 d D . P B 1
H17A H 0.6895 -0.0306 0.1907 0.138 Uiso 0.5 1 calc R U P B 1
H17B H 0.7109 0.0409 0.2752 0.138 Uiso 0.5 1 calc R U P B 1
H17C H 0.6718 -0.0126 0.3049 0.138 Uiso 0.5 1 calc R U P B 1
O6 O 0.6681(4) 0.1240(11) 0.2986(11) 0.050(2) Uiso 0.5 1 d D . P C 2
C18 C 0.6533(8) 0.188(2) 0.221(2) 0.075(7) Uiso 0.5 1 d D . P C 2
O7 O 0.9620(6) 0.1979(18) 0.1202(18) 0.105(7) Uiso 0.5 1 d D . P D -1
N7 N 0.9207(9) 0.258(4) 0.234(3) 0.166(15) Uiso 0.5 1 d D . P D -1
C19 C 0.9553(8) 0.226(4) 0.214(2) 0.150 Uiso 0.5 1 d D U P D -1
C20 C 0.9849(7) 0.254(3) 0.291(2) 0.093(9) Uiso 0.5 1 d D . P D -1
H20A H 0.9734 0.2733 0.3577 0.140 Uiso 0.5 1 calc R U P D -1
H20B H 1.0014 0.1929 0.3011 0.140 Uiso 0.5 1 calc R U P D -1
H20C H 0.9996 0.3132 0.2637 0.140 Uiso 0.5 1 calc R U P D -1
C21 C 0.9139(15) 0.305(5) 0.338(3) 0.19(2) Uiso 0.5 1 d D . P D -1
H21A H 0.8875 0.3252 0.3444 0.283 Uiso 0.5 1 calc R U P D -1
H21B H 0.9201 0.2543 0.3936 0.283 Uiso 0.5 1 calc R U P D -1
H21C H 0.9296 0.3681 0.3465 0.283 Uiso 0.5 1 calc R U P D -1
C22 C 0.8974(10) 0.249(3) 0.141(3) 0.120(12) Uiso 0.5 1 d D . P D -1
H22A H 0.8719 0.2721 0.1575 0.179 Uiso 0.5 1 calc R U P D -1
H22B H 0.9077 0.2926 0.0847 0.179 Uiso 0.5 1 calc R U P D -1
H22C H 0.8968 0.1749 0.1179 0.179 Uiso 0.5 1 calc R U P D -1
O8 O 0.9070(12) 0.410(3) 0.112(4) 0.194(15) Uiso 0.5 1 d D . P E 2
C23 C 0.9044(19) 0.345(5) 0.203(5) 0.20(3) Uiso 0.5 1 d D . P E 2
O9 O 0.4880(10) 0.266(3) 0.088(3) 0.172(12) Uiso 0.5 1 d D . P F -1
C24 C 0.4614(15) 0.217(4) 0.162(4) 0.172(12) Uiso 0.5 1 d D . P F -1
O10 O 0.505(8) 0.157(6) 0.385(6) 0.24(5) Uiso 0.25 1 d . . P G 2
O11 O 0.488(4) 0.034(7) 0.152(9) 0.27(6) Uiso 0.25 1 d . . P H 2

loop_
_atom_site_aniso_label
_atom_site_aniso_U_11
_atom_site_aniso_U_22
_atom_site_aniso_U_33
_atom_site_aniso_U_23
_atom_site_aniso_U_13
_atom_site_aniso_U_12
Zn1 0.0238(3) 0.0196(3) 0.0152(3) -0.0007(4) 0.0002(4) 0.0009(3)
O1 0.043(3) 0.026(2) 0.013(2) -0.0056(17) -0.0017(18) 0.009(2)
O2 0.031(3) 0.026(3) 0.021(2) 0.003(2) 0.001(2) 0.005(2)
O3 0.034(3) 0.020(2) 0.017(2) 0.0010(19) 0.001(2) -0.002(2)
O4 0.039(3) 0.036(3) 0.026(3) -0.002(2) -0.009(2) -0.005(2)
N1 0.029(3) 0.025(3) 0.020(3) 0.002(2) 0.000(2) -0.001(2)
N2 0.023(3) 0.090(7) 0.025(3) 0.013(4) 0.002(3) 0.002(4)
N3 0.020(4) 0.070(7) 0.012(4) -0.009(4) 0.000 0.000
N4 0.053(7) 0.112(12) 0.024(6) 0.014(7) 0.000 0.000
N5 0.032(3) 0.020(3) 0.018(3) -0.002(2) -0.002(2) 0.002(2)
C1 0.032(5) 0.051(12) 0.036(6) 0.024(10) 0.000(4) -0.004(10)
C2 0.024(6) 0.074(10) 0.030(8) 0.023(8) -0.008(6) -0.014(7)
C1' 0.032(5) 0.051(12) 0.036(6) 0.024(10) 0.000(4) -0.004(10)
C2' 0.024(6) 0.074(10) 0.030(8) 0.023(8) -0.008(6) -0.014(7)
C3 0.027(4) 0.037(5) 0.025(4) 0.004(3) 0.003(3) -0.003(3)
C4 0.032(6) 0.049(12) 0.035(7) 0.020(10) 0.004(5) 0.005(9)
C5 0.021(5) 0.064(14) 0.040(8) 0.031(11) 0.002(5) -0.006(9)
C4' 0.032(6) 0.049(12) 0.035(7) 0.020(10) 0.004(5) 0.005(9)
C5' 0.021(5) 0.064(14) 0.040(8) 0.031(11) 0.002(5) -0.006(9)
C6 0.030(4) 0.044(5) 0.017(3) 0.003(3) 0.006(3) -0.003(3)
C7 0.036(4) 0.017(3) 0.013(3) -0.002(2) 0.001(3) 0.001(3)
C8 0.029(3) 0.021(3) 0.016(3) 0.003(3) 0.002(3) -0.003(3)
C9 0.033(3) 0.013(3) 0.016(3) 0.001(2) -0.001(2) -0.002(3)
C10 0.046(4) 0.025(4) 0.010(3) -0.001(3) 0.002(3) 0.007(3)
C11 0.040(4) 0.026(4) 0.017(3) 0.005(3) 0.005(3) 0.009(3)
C12 0.034(4) 0.019(3) 0.015(3) 0.000(2) 0.004(3) -0.003(3)
C13 0.034(4) 0.025(4) 0.010(3) -0.001(3) 0.002(3) 0.004(3)

loop_
_atom_type_symbol
_atom_type_description
_atom_type_scat_dispersion_real
_atom_type_scat_dispersion_imag
_atom_type_scat_source
C C 0.0033 0.0016 'International Tables Vol C Tables 4.2.6.8 and 6.1.1.4'
H H 0.0000 0.0000 'International Tables Vol C Tables 4.2.6.8 and 6.1.1.4'
N N 0.0061 0.0033 'International Tables Vol C Tables 4.2.6.8 and 6.1.1.4'
O O 0.0106 0.0060 'International Tables Vol C Tables 4.2.6.8 and 6.1.1.4'
Zn Zn 0.2839 1.4301 'International Tables Vol C Tables 4.2.6.8 and 6.1.1.4'

loop_
_geom_angle_atom_site_label_1
_geom_angle_atom_site_label_2
_geom_angle_atom_site_label_3
_geom_angle
_geom_angle_site_symmetry_1
_geom_angle_site_symmetry_3
O1 Zn1 O3 102.5(2) 8_655 6_654
O1 Zn1 N1 110.4(2) 8_655 .
O3 Zn1 N1 109.8(2) 6_654 .
O1 Zn1 N5 101.6(2) 8_655 .
O3 Zn1 N5 104.4(2) 6_654 .
N1 Zn1 N5 125.7(2) . .
C12 O1 Zn1 109.4(4) . 8_645
C13 O3 Zn1 110.4(4) . 6_655
C1' N1 C5' 115(4) . .
C5 N1 C1 119.2(16) . .
C1' N1 Zn1 124(3) . .
C5' N1 Zn1 120.3(19) . .
C5 N1 Zn1 118.3(8) . .
C1 N1 Zn1 122.4(14) . .
C6 N2 N2 107.5(4) . 4_655
C6 N3 C6 104.5(8) 4_655 .
C6 N3 N4 126.8(4) 4_655 .
C6 N3 N4 126.8(4) . .
C7 N5 C11 117.2(6) . .
C7 N5 Zn1 119.1(4) . .
C11 N5 Zn1 122.6(5) . .
N1 C1 C2 122(2) . .
C3 C2 C1 116(2) . .
C2' C1' N1 127(6) . .
C1' C2' C3 120(6) . .
C2 C3 C4 121.1(13) . .
C4' C3 C2' 114(2) . .
C4' C3 C6 115.9(19) . .
C2 C3 C6 120.7(11) . .
C4 C3 C6 118.2(10) . .
C2' C3 C6 128(2) . .
C5 C4 C3 118.8(15) . .
N1 C5 C4 121.8(14) . .
C3 C4' C5' 120(4) . .
N1 C5' C4' 123(4) . .
N2 C6 N3 110.3(7) . .
N2 C6 C3 123.2(6) . .
N3 C6 C3 126.4(6) . .
N5 C7 C8 124.4(6) . .
C7 C8 C9 118.9(6) . .
C7 C8 C12 119.8(6) . .
C9 C8 C12 121.3(6) . .
C8 C9 C10 117.7(6) . .
C8 C9 C13 124.9(6) . .
C10 C9 C13 117.3(6) . .
C11 C10 C9 119.5(6) . .
N5 C11 C10 122.3(7) . .
O2 C12 O1 125.5(6) . .
O2 C12 C8 120.0(6) . .
O1 C12 C8 114.5(6) . .
O4 C13 O3 126.4(7) . .
O4 C13 C9 118.1(6) . .
O3 C13 C9 115.2(6) . .
C14 N6 C16 113.8(16) . .
C14 N6 C17 119(2) . .
C16 N6 C17 127(2) . .
O5 C14 N6 119.2(17) . .
O5 C14 C15 122.7(17) . .
N6 C14 C15 117.8(16) . .
C19 N7 C22 110(2) . .
C19 N7 C21 117(3) . .
C22 N7 C21 132(3) . .
O7 C19 N7 117(3) . .
O7 C19 C20 124(3) . .
N7 C19 C20 118(2) . .

loop_
_geom_bond_atom_site_label_1
_geom_bond_atom_site_label_2
_geom_bond_distance
_geom_bond_site_symmetry_2
Zn1 O1 1.970(5) 8_655
Zn1 O3 1.974(5) 6_654
Zn1 N1 1.989(6) .
Zn1 N5 2.026(6) .
O1 C12 1.292(8) .
O1 Zn1 1.970(5) 8_645
O2 C12 1.215(9) .
O3 C13 1.271(9) .
O3 Zn1 1.974(5) 6_655
O4 C13 1.215(9) .
N1 C1' 1.29(7) .
N1 C5' 1.35(4) .
N1 C5 1.357(19) .
N1 C1 1.36(3) .
N2 C6 1.325(10) .
N2 N2 1.380(13) 4_655
N3 C6 1.376(8) 4_655
N3 C6 1.376(8) .
N3 N4 1.396(15) .
N5 C7 1.344(9) .
N5 C11 1.355(9) .
C1 C2 1.44(4) .
C2 C3 1.37(3) .
C1' C2' 1.27(8) .
C2' C3 1.45(6) .
C3 C4' 1.34(4) .
C3 C4 1.42(2) .
C3 C6 1.458(10) .
C4 C5 1.39(3) .
C4' C5' 1.39(6) .
C7 C8 1.371(9) .
C8 C9 1.394(9) .
C8 C12 1.501(10) .
C9 C10 1.409(10) .
C9 C13 1.502(9) .
C10 C11 1.389(10) .
O5 C14 1.269(17) .
N6 C14 1.337(18) .
N6 C16 1.451(18) .
N6 C17 1.464(19) .
C14 C15 1.494(18) .
O6 C18 1.38(2) .
O7 C19 1.26(2) .
N7 C19 1.33(2) .
N7 C22 1.45(2) .
N7 C21 1.47(2) .
C19 C20 1.48(2) .
O8 C23 1.43(3) .
O9 C24 1.48(3) .
O11 O11 0.9(3) 4_655
